data_9014488
loop_
_publ_author_name
'Boudjada, A.'

_publ_section_title
;
 Structure cristalline du monoarseniate diacide de strontium Sr(H2AsO4)2
;
_journal_issue 5
_journal_name_full 'Acta Crystallographica, Section B'
_journal_page_first 1050
_journal_page_last 1052
_journal_paper_doi 10.1107/S0567740879005550
_journal_volume 35
_journal_year 1979
_chemical_formula_sum 'As2 O8 Sr'
_space_group_IT_number 2
_symmetry_space_group_name_Hall '-P 1'
_symmetry_space_group_name_H-M 'P -1'
_cell_angle_alpha 86.354
_cell_angle_beta 110.335
_cell_angle_gamma 112.241
_cell_length_a 8.707
_cell_length_b 7.872
_cell_length_c 5.939
_cell_formula_units_Z 2
_cell_volume 352.216
_database_code_amcsd 0015985
_exptl_crystal_density_diffrn 3.446
_cod_duplicate_entry 1008038
_cod_original_formula_sum 'Sr As2 O8'
_cod_database_code 9014488
_amcsd_formula_title Sr(H2AsO4)2

loop_
_space_group_symop_operation_xyz
x,y,z
-x,-y,-z

loop_
_atom_site_label
_atom_site_fract_x
_atom_site_fract_y
_atom_site_fract_z
Sr1 0.08550 0.19660 0.26706
As1 0.34850 0.24243 -0.14075
As2 0.19358 0.76737 0.36348
O1 0.18160 0.06480 -0.31500
O2 0.38520 0.39940 -0.35170
O3 0.54760 0.20950 0.02760
O4 0.32050 0.33100 0.08110
O5 0.05540 0.66750 0.55150
O6 0.13110 0.90700 0.16510
O7 0.17870 0.57740 0.20890
O8 0.40130 0.86080 0.56190

loop_
_cod_related_entry_id
_cod_related_entry_database
_cod_related_entry_code
1 AMCSD 0015985
